data_7023652
loop_
_publ_author_name
'Pacheco, Mario'
'Cuevas, Alicia'
'Gonz\'alez-Platas, Javier'
'Faccio, Ricardo'
'Lloret, Francesc'
'Julve, Miguel'
'Kremer, Carlos'

_publ_section_title
;
 Synthesis, crystal structure and magnetic properties of the Re(ii)
 complexes NBu4[Re(NO)Br4(L)] (L = pyridine and diazine type ligands).
;
_journal_issue 43
_journal_name_full 'Dalton transactions (Cambridge, England : 2003)'
_journal_page_first 15361
_journal_page_last 15371
_journal_paper_doi 10.1039/c3dt51699g
_journal_volume 42
_journal_year 2013
_chemical_formula_moiety 'C16 H36 N, C4 H4 Br4 N3 O Re'
_chemical_formula_sum 'C20 H40 Br4 N4 O Re'
_chemical_formula_weight 858.37
_space_group_crystal_system triclinic
_space_group_IT_number 2
_space_group_name_Hall '-P 1'
_space_group_name_H-M_alt 'P -1'
_symmetry_space_group_name_Hall '-P 1'
_symmetry_space_group_name_H-M 'P -1'
_atom_sites_solution_hydrogens geom
_audit_creation_method SHELXL-97
_cell_angle_alpha 96.35(2)
_cell_angle_beta 92.01(2)
_cell_angle_gamma 109.79(4)
_cell_formula_units_Z 2
_cell_length_a 8.909(4)
_cell_length_b 10.891(3)
_cell_length_c 16.565(2)
_cell_measurement_reflns_used 25
_cell_measurement_temperature 293(2)
_cell_measurement_theta_max 33.22
_cell_measurement_theta_min 26.30
_cell_volume 1498.5(9)
_computing_cell_refinement
;
        MSC-AFC Diffractometer Control Software, 1993
;
_computing_data_collection
;
        MSC-AFC Diffractometer Control Software, 1993
;
_computing_data_reduction
;
        MSC-AFC Diffractometer Control Software, 1993
;
_computing_molecular_graphics 'ORTEP (Farrugia, 1997)'
_computing_publication_material 'PLATON (Spek, 2009)'
_computing_structure_refinement 'SHELXL-2012 (Sheldrick, 2012)'
_computing_structure_solution 'SHELXL-2012 (Sheldrick, 2012)'
_diffrn_ambient_temperature 293(2)
_diffrn_measured_fraction_theta_full 1.000
_diffrn_measured_fraction_theta_max 1.000
_diffrn_measurement_device_type 'Rigaku AFC-7S'
_diffrn_measurement_method \q/2\q
_diffrn_radiation_monochromator graphite
_diffrn_radiation_source 'fine-focus sealed tube'
_diffrn_radiation_type MoK\a
_diffrn_radiation_wavelength 0.71073
_diffrn_reflns_av_R_equivalents 0.1014
_diffrn_reflns_av_unetI/netI 0.0614
_diffrn_reflns_Laue_measured_fraction_full 1.000
_diffrn_reflns_Laue_measured_fraction_max 1.000
_diffrn_reflns_limit_h_max 11
_diffrn_reflns_limit_h_min -11
_diffrn_reflns_limit_k_max 14
_diffrn_reflns_limit_k_min -1
_diffrn_reflns_limit_l_max 21
_diffrn_reflns_limit_l_min -21
_diffrn_reflns_number 7954
_diffrn_reflns_point_group_measured_fraction_full 1.000
_diffrn_reflns_point_group_measured_fraction_max 1.000
_diffrn_reflns_theta_full 25.242
_diffrn_reflns_theta_max 27.485
_diffrn_reflns_theta_min 2.004
_exptl_absorpt_coefficient_mu 9.405
_exptl_absorpt_correction_T_max 0.999
_exptl_absorpt_correction_T_min 0.662
_exptl_absorpt_correction_type psi-scan
_exptl_absorpt_process_details
;
        MSC-AFC Diffractometer Control Software, 1993
;
_exptl_crystal_colour white
_exptl_crystal_density_diffrn 1.902
_exptl_crystal_density_method 'not measured'
_exptl_crystal_description plate
_exptl_crystal_F_000 822
_exptl_crystal_size_max 0.2
_exptl_crystal_size_mid 0.2
_exptl_crystal_size_min 0.05
_refine_diff_density_max 2.300
_refine_diff_density_min -3.525
_refine_diff_density_rms 0.188
_refine_ls_extinction_method none
_refine_ls_goodness_of_fit_ref 1.040
_refine_ls_hydrogen_treatment constr
_refine_ls_matrix_type full
_refine_ls_number_parameters 271
_refine_ls_number_reflns 6867
_refine_ls_number_restraints 6
_refine_ls_restrained_S_all 1.040
_refine_ls_R_factor_all 0.0750
_refine_ls_R_factor_gt 0.0446
_refine_ls_shift/su_max 0.000
_refine_ls_shift/su_mean 0.000
_refine_ls_structure_factor_coef Fsqd
_refine_ls_weighting_details
;
 w=1/[\s^2^(Fo^2^)+(0.0851P)^2^]
 where P=(Fo^2^+2Fc^2^)/3
;
_refine_ls_weighting_scheme calc
_refine_ls_wR_factor_gt 0.1205
_refine_ls_wR_factor_ref 0.1366
_reflns_Friedel_coverage 0.000
_reflns_number_gt 4928
_reflns_number_total 6867
_reflns_threshold_expression 'I > 2\s(I)'
_cod_data_source_file c3dt51699g.txt
_cod_data_source_block pym
_cod_original_cell_volume 1498.5(8)
_cod_database_code 7023652
_shelx_space_group_comment
;
The symmetry employed for this shelxl refinement is uniquely defined
by the following loop, which should always be used as a source of
symmetry information in preference to the above space-group names.
They are only intended as comments.
;
_shelxl_version_number 2012-9

loop_
_space_group_symop_operation_xyz
'x, y, z'
'-x, -y, -z'

loop_
_atom_site_label
_atom_site_type_symbol
_atom_site_fract_x
_atom_site_fract_y
_atom_site_fract_z
_atom_site_U_iso_or_equiv
_atom_site_adp_type
_atom_site_occupancy
_atom_site_site_symmetry_order
_atom_site_calc_flag
_atom_site_refinement_flags_posn
_atom_site_refinement_flags_adp
Re1 Re 0.27210(3) 0.10533(2) 0.23711(2) 0.03868(11) Uani 1 1 d . .
N1 N 0.3459(9) 0.2004(7) 0.3303(4) 0.0620(17) Uani 1 1 d . .
O1 O 0.3996(11) 0.2634(8) 0.3947(4) 0.107(3) Uani 1 1 d . .
N2 N 0.1793(6) -0.0200(5) 0.1181(3) 0.0420(12) Uani 1 1 d D .
N3 N 0.1909(10) -0.0721(8) -0.0229(4) 0.104(3) Uani 1 1 d D .
N4 N 0.4109(6) 0.3086(5) 0.7059(3) 0.0368(11) Uani 1 1 d . .
Br1 Br 0.54318(9) 0.09882(8) 0.20344(5) 0.0583(2) Uani 1 1 d . .
Br2 Br 0.31447(9) 0.29874(7) 0.15927(5) 0.0555(2) Uani 1 1 d . .
Br3 Br -0.01159(10) 0.09819(10) 0.25196(6) 0.0698(2) Uani 1 1 d . .
Br4 Br 0.21307(10) -0.10623(8) 0.29878(5) 0.0595(2) Uani 1 1 d . .
C1 C 0.2509(8) 0.0041(7) 0.0485(3) 0.0565(18) Uani 1 1 d D .
H1 H 0.3450 0.0758 0.0498 0.068 Uiso 1 1 calc R U
C4 C 0.0437(7) -0.1248(6) 0.1139(4) 0.062(2) Uani 1 1 d D .
H4 H -0.0065 -0.1427 0.1617 0.075 Uiso 1 1 calc R U
C3 C -0.0249(10) -0.2064(7) 0.0439(4) 0.069(2) Uani 1 1 d D .
H3 H -0.1189 -0.2781 0.0427 0.083 Uiso 1 1 calc R U
C2 C 0.0543(10) -0.1752(9) -0.0241(5) 0.092(4) Uani 1 1 d D .
H2 H 0.0121 -0.2275 -0.0735 0.110 Uiso 1 1 calc R U
C43 C 0.5258(10) 0.3404(8) 0.8553(4) 0.0546(17) Uani 1 1 d . .
H43A H 0.6353 0.3710 0.8403 0.066 Uiso 1 1 calc R U
H43B H 0.4926 0.4163 0.8663 0.066 Uiso 1 1 calc R U
C31 C 0.3496(7) 0.4233(6) 0.7208(4) 0.0395(13) Uani 1 1 d . .
H31A H 0.4340 0.4968 0.7516 0.047 Uiso 1 1 calc R U
H31B H 0.3312 0.4498 0.6684 0.047 Uiso 1 1 calc R U
C24 C 0.7714(9) 0.4764(9) 0.5848(5) 0.061(2) Uani 1 1 d . .
H24A H 0.8276 0.4150 0.5899 0.073 Uiso 1 1 calc R U
H24B H 0.8166 0.5503 0.6273 0.073 Uiso 1 1 calc R U
C12 C 0.3379(9) 0.0822(7) 0.6178(4) 0.0524(17) Uani 1 1 d . .
H12A H 0.4458 0.1071 0.6005 0.063 Uiso 1 1 calc R U
H12B H 0.3334 0.0348 0.6644 0.063 Uiso 1 1 calc R U
C23 C 0.5950(8) 0.4090(7) 0.5959(4) 0.0498(16) Uani 1 1 d . .
H23A H 0.5384 0.4706 0.5926 0.060 Uiso 1 1 calc R U
H23B H 0.5484 0.3356 0.5531 0.060 Uiso 1 1 calc R U
C11 C 0.2958(8) 0.2050(7) 0.6417(4) 0.0471(15) Uani 1 1 d . .
H11A H 0.1901 0.1782 0.6618 0.056 Uiso 1 1 calc R U
H11B H 0.2900 0.2458 0.5931 0.056 Uiso 1 1 calc R U
C32 C 0.1997(8) 0.4008(7) 0.7648(5) 0.0569(19) Uani 1 1 d . .
H32A H 0.2197 0.3856 0.8201 0.068 Uiso 1 1 calc R U
H32B H 0.1159 0.3230 0.7376 0.068 Uiso 1 1 calc R U
C44 C 0.5186(12) 0.2755(9) 0.9306(5) 0.072(2) Uani 1 1 d . .
H44A H 0.5393 0.1939 0.9178 0.087 Uiso 1 1 calc R U
H44B H 0.4116 0.2539 0.9490 0.087 Uiso 1 1 calc R U
C21 C 0.5795(7) 0.3601(7) 0.6783(4) 0.0422(14) Uani 1 1 d . .
H21A H 0.6442 0.4316 0.7187 0.051 Uiso 1 1 calc R U
H21B H 0.6244 0.2904 0.6773 0.051 Uiso 1 1 calc R U
C42 C 0.4186(8) 0.2467(6) 0.7847(4) 0.0432(14) Uani 1 1 d . .
H42A H 0.3111 0.2114 0.8019 0.052 Uiso 1 1 calc R U
H42B H 0.4564 0.1735 0.7724 0.052 Uiso 1 1 calc R U
C33 C 0.1444(10) 0.5187(9) 0.7667(6) 0.070(2) Uani 1 1 d . .
H33A H 0.2314 0.5969 0.7906 0.083 Uiso 1 1 calc R U
H33B H 0.1197 0.5306 0.7112 0.083 Uiso 1 1 calc R U
C26 C 0.6381(13) 0.3616(11) 0.9988(6) 0.089(3) Uani 1 1 d . .
H26A H 0.6289 0.3158 1.0457 0.133 Uiso 1 1 calc R U
H26B H 0.6167 0.4417 1.0126 0.133 Uiso 1 1 calc R U
H26C H 0.7444 0.3818 0.9813 0.133 Uiso 1 1 calc R U
C13 C 0.2225(12) -0.0045(8) 0.5499(5) 0.073(2) Uani 1 1 d . .
H13A H 0.2376 0.0392 0.5013 0.087 Uiso 1 1 calc R U
H13B H 0.1141 -0.0183 0.5646 0.087 Uiso 1 1 calc R U
C28 C 0.7949(12) 0.5250(12) 0.5017(6) 0.089(3) Uani 1 1 d . .
H28A H 0.9071 0.5671 0.4963 0.133 Uiso 1 1 calc R U
H28B H 0.7407 0.5868 0.4969 0.133 Uiso 1 1 calc R U
H28C H 0.7518 0.4517 0.4596 0.133 Uiso 1 1 calc R U
C14 C 0.2446(15) -0.1379(10) 0.5313(7) 0.106(4) Uani 1 1 d . .
H14A H 0.1683 -0.1907 0.4878 0.159 Uiso 1 1 calc R U
H14B H 0.2283 -0.1820 0.5791 0.159 Uiso 1 1 calc R U
H14C H 0.3510 -0.1247 0.5155 0.159 Uiso 1 1 calc R U
C34 C -0.0001(12) 0.5052(11) 0.8140(7) 0.097(4) Uani 1 1 d . .
H34A H -0.0290 0.5823 0.8129 0.145 Uiso 1 1 calc R U
H34B H 0.0241 0.4956 0.8694 0.145 Uiso 1 1 calc R U
H34C H -0.0876 0.4291 0.7899 0.145 Uiso 1 1 calc R U

loop_
_atom_site_aniso_label
_atom_site_aniso_U_11
_atom_site_aniso_U_22
_atom_site_aniso_U_33
_atom_site_aniso_U_23
_atom_site_aniso_U_13
_atom_site_aniso_U_12
Re1 0.04125(16) 0.03759(16) 0.04034(15) 0.00298(10) 0.00016(10) 0.01861(11)
N1 0.084(5) 0.057(4) 0.054(4) -0.005(3) -0.011(3) 0.041(4)
O1 0.150(7) 0.103(6) 0.069(4) -0.032(4) -0.037(5) 0.062(5)
N2 0.052(3) 0.034(3) 0.040(3) -0.001(2) -0.005(2) 0.018(2)
N3 0.138(9) 0.120(8) 0.066(5) -0.019(5) -0.008(5) 0.072(7)
N4 0.034(3) 0.032(3) 0.046(3) 0.006(2) 0.001(2) 0.014(2)
Br1 0.0423(4) 0.0580(5) 0.0815(5) 0.0158(4) 0.0068(4) 0.0240(3)
Br2 0.0591(4) 0.0353(4) 0.0724(5) 0.0125(3) -0.0061(4) 0.0161(3)
Br3 0.0542(5) 0.0961(7) 0.0762(6) 0.0234(5) 0.0210(4) 0.0429(5)
Br4 0.0627(5) 0.0547(5) 0.0659(5) 0.0254(4) 0.0018(4) 0.0212(4)
C1 0.063(5) 0.062(5) 0.049(4) 0.005(3) 0.001(3) 0.028(4)
C4 0.067(5) 0.046(4) 0.063(5) -0.002(3) -0.019(4) 0.010(4)
C3 0.060(5) 0.045(4) 0.080(6) -0.001(4) -0.023(4) -0.003(4)
C2 0.106(8) 0.082(7) 0.084(7) -0.041(6) -0.042(6) 0.049(6)
C43 0.063(5) 0.052(4) 0.049(4) 0.012(3) 0.000(3) 0.019(4)
C31 0.038(3) 0.035(3) 0.050(4) 0.008(3) 0.002(3) 0.019(3)
C24 0.048(4) 0.081(6) 0.063(5) 0.023(4) 0.015(4) 0.030(4)
C12 0.065(5) 0.044(4) 0.049(4) -0.002(3) 0.005(3) 0.023(3)
C23 0.043(4) 0.057(4) 0.054(4) 0.015(3) 0.005(3) 0.020(3)
C11 0.039(3) 0.047(4) 0.053(4) 0.005(3) -0.006(3) 0.014(3)
C32 0.042(4) 0.051(4) 0.077(5) 0.001(4) 0.008(4) 0.016(3)
C44 0.098(7) 0.068(6) 0.052(4) 0.011(4) -0.004(4) 0.031(5)
C21 0.035(3) 0.044(4) 0.054(4) 0.013(3) 0.005(3) 0.021(3)
C42 0.053(4) 0.039(3) 0.044(3) 0.010(3) 0.001(3) 0.024(3)
C33 0.058(5) 0.065(5) 0.095(7) 0.004(5) 0.009(5) 0.036(4)
C26 0.102(8) 0.115(9) 0.053(5) 0.003(5) -0.005(5) 0.045(7)
C13 0.092(7) 0.055(5) 0.062(5) -0.011(4) -0.006(5) 0.021(5)
C28 0.078(6) 0.126(9) 0.092(7) 0.067(7) 0.043(5) 0.054(6)
C14 0.154(12) 0.070(7) 0.086(7) -0.027(5) -0.006(7) 0.040(7)
C34 0.082(7) 0.112(9) 0.114(9) -0.020(7) 0.007(6) 0.067(7)

loop_
_atom_type_symbol
_atom_type_description
_atom_type_scat_dispersion_real
_atom_type_scat_dispersion_imag
_atom_type_scat_source
C C 0.0033 0.0016 'International Tables Vol C Tables 4.2.6.8 and 6.1.1.4'
H H 0.0000 0.0000 'International Tables Vol C Tables 4.2.6.8 and 6.1.1.4'
Br Br -0.2901 2.4595 'International Tables Vol C Tables 4.2.6.8 and 6.1.1.4'
N N 0.0061 0.0033 'International Tables Vol C Tables 4.2.6.8 and 6.1.1.4'
O O 0.0106 0.0060 'International Tables Vol C Tables 4.2.6.8 and 6.1.1.4'
Re Re -1.0185 7.2310 'International Tables Vol C Tables 4.2.6.8 and 6.1.1.4'

loop_
_geom_angle_atom_site_label_1
_geom_angle_atom_site_label_2
_geom_angle_atom_site_label_3
_geom_angle
N1 Re1 N2 178.8(2)
N1 Re1 Br2 94.8(2)
N2 Re1 Br2 86.18(13)
N1 Re1 Br1 92.9(2)
N2 Re1 Br1 86.46(13)
Br2 Re1 Br1 89.96(4)
N1 Re1 Br4 92.3(2)
N2 Re1 Br4 86.72(13)
Br2 Re1 Br4 172.86(3)
Br1 Re1 Br4 90.33(4)
N1 Re1 Br3 94.5(2)
N2 Re1 Br3 86.19(13)
Br2 Re1 Br3 88.27(4)
Br1 Re1 Br3 172.53(3)
Br4 Re1 Br3 90.53(4)
O1 N1 Re1 178.0(6)
C4 N2 C1 117.2(6)
C4 N2 Re1 119.4(4)
C1 N2 Re1 123.4(4)
C2 N3 C1 118.5(8)
C21 N4 C31 108.5(5)
C21 N4 C11 112.0(5)
C31 N4 C11 108.0(5)
C21 N4 C42 108.0(5)
C31 N4 C42 111.2(5)
C11 N4 C42 109.2(5)
N2 C1 N3 122.2(7)
N2 C4 C3 124.1(6)
C4 C3 C2 115.2(7)
N3 C2 C3 122.8(8)
C44 C43 C42 111.7(6)
C32 C31 N4 117.4(5)
C23 C24 C28 111.2(7)
C13 C12 C11 109.8(6)
C21 C23 C24 108.7(6)
C12 C11 N4 116.0(5)
C31 C32 C33 110.9(6)
C43 C44 C26 112.6(8)
C23 C21 N4 116.3(5)
C43 C42 N4 115.0(5)
C34 C33 C32 113.4(8)
C12 C13 C14 112.0(8)

loop_
_geom_bond_atom_site_label_1
_geom_bond_atom_site_label_2
_geom_bond_distance
Re1 N1 1.733(6)
Re1 N2 2.228(5)
Re1 Br2 2.5176(10)
Re1 Br1 2.5199(12)
Re1 Br4 2.5232(11)
Re1 Br3 2.5237(13)
N1 O1 1.190(9)
N2 C4 1.3448(12)
N2 C1 1.3449(11)
N3 C2 1.3452(12)
N3 C1 1.3454(11)
N4 C21 1.522(8)
N4 C31 1.524(7)
N4 C11 1.526(8)
N4 C42 1.543(8)
C4 C3 1.3642(11)
C3 C2 1.3646(11)
C43 C44 1.493(10)
C43 C42 1.523(9)
C31 C32 1.504(9)
C24 C23 1.520(10)
C24 C28 1.524(11)
C12 C13 1.496(10)
C12 C11 1.523(9)
C23 C21 1.513(9)
C32 C33 1.520(10)
C44 C26 1.514(12)
C33 C34 1.504(12)
C13 C14 1.531(12)
